data_2238223
loop_
_publ_author_name
'Kulikov, Vladislav'
'Meyer, Gerd'

_publ_section_title
;
 Theobrominium perchlorate dibenzo-18-crown-6 3.25-hydrate
;
_journal_coeditor_code NC2312
_journal_issue 7
_journal_name_full 'Acta Crystallographica Section E'
_journal_page_first o1027
_journal_paper_doi 10.1107/S1600536813014463
_journal_volume 69
_journal_year 2013
_chemical_formula_iupac 'C7 H9 N4 O2 +, Cl O4 -, C20 H24 O6, 3.23H2 O'
_chemical_formula_moiety 'C7 H9 N4 O2 +, Cl O4 -, C20 H24 O6, 3.23(H2 O)'
_chemical_formula_sum 'C27 H40 Cl N4 O15.25'
_chemical_formula_weight 699.58
_chemical_name_common
;
Theobrominium perchlorate dibenzo-18-crown-6 3.25-hydrate
;
_chemical_name_systematic
;
3,7-Dimethyl-2,6-dioxo-1<i>H</i>-purin-9-ium perchlorate dibenzo-18-crown-6
3.25-hydrate
;
_space_group_IT_number 19
_symmetry_cell_setting orthorhombic
_symmetry_space_group_name_Hall 'P 2ac 2ab'
_symmetry_space_group_name_H-M 'P 21 21 21'
_atom_sites_solution_hydrogens geom
_atom_sites_solution_primary direct
_atom_sites_solution_secondary difmap
_audit_creation_method SHELXL-97
_cell_angle_alpha 90.00
_cell_angle_beta 90.00
_cell_angle_gamma 90.00
_cell_formula_units_Z 4
_cell_length_a 11.9292(3)
_cell_length_b 15.2505(5)
_cell_length_c 18.1222(5)
_cell_measurement_reflns_used 51177
_cell_measurement_temperature 293(2)
_cell_measurement_theta_max 27.39
_cell_measurement_theta_min 0.80
_cell_volume 3296.90(16)
_computing_cell_refinement 'X-AREA (Stoe & Cie, 2002)'
_computing_data_collection 'X-AREA (Stoe & Cie, 2002)'
_computing_data_reduction 'X-AREA (Stoe & Cie, 2002)'
_computing_molecular_graphics 'DIAMOND (Crystal Impact, 2012)'
_computing_publication_material 'SHELXL97 (Sheldrick, 2008)'
_computing_structure_refinement 'SHELXL97 (Sheldrick, 2008)'
_computing_structure_solution 'SIR92 (Altomare <i>et al.</i>, 1993)'
_diffrn_ambient_temperature 293(2)
_diffrn_measured_fraction_theta_full 0.995
_diffrn_measured_fraction_theta_max 0.995
_diffrn_measurement_device_type 'Stoe & Cie IPDS II'
_diffrn_measurement_method '\w and \f scans'
_diffrn_radiation_monochromator graphite
_diffrn_radiation_source 'fine-focus sealed tube'
_diffrn_radiation_type MoK\a
_diffrn_radiation_wavelength 0.71073
_diffrn_reflns_av_R_equivalents 0.0844
_diffrn_reflns_av_sigmaI/netI 0.0351
_diffrn_reflns_limit_h_max 15
_diffrn_reflns_limit_h_min -14
_diffrn_reflns_limit_k_max 19
_diffrn_reflns_limit_k_min -19
_diffrn_reflns_limit_l_max 22
_diffrn_reflns_limit_l_min -22
_diffrn_reflns_number 51074
_diffrn_reflns_theta_full 26.82
_diffrn_reflns_theta_max 26.82
_diffrn_reflns_theta_min 2.44
_exptl_absorpt_coefficient_mu 0.193
_exptl_absorpt_correction_T_max 0.9969
_exptl_absorpt_correction_T_min 0.9908
_exptl_absorpt_correction_type numerical
_exptl_absorpt_process_details
;
[X-RED (Stoe & Cie, 2001) and X-SHAPE (Stoe & Cie, 1999)]
;
_exptl_crystal_colour colourless
_exptl_crystal_density_diffrn 1.412
_exptl_crystal_density_method 'not measured'
_exptl_crystal_description 'pentagonal prism'
_exptl_crystal_F_000 1472
_exptl_crystal_size_max 0.5
_exptl_crystal_size_mid 0.5
_exptl_crystal_size_min 0.3
_refine_diff_density_max 0.316
_refine_diff_density_min -0.329
_refine_ls_abs_structure_details 'Flack (1983), 3092 Friedel pairs'
_refine_ls_abs_structure_Flack 0.02(10)
_refine_ls_extinction_coef 0.0142(14)
_refine_ls_extinction_expression Fc^*^=kFc[1+0.001xFc^2^\l^3^/sin(2\q)]^-1/4^
_refine_ls_extinction_method 'SHELXL97 (Sheldrick, 2008)'
_refine_ls_goodness_of_fit_ref 1.042
_refine_ls_hydrogen_treatment constr
_refine_ls_matrix_type full
_refine_ls_number_parameters 434
_refine_ls_number_reflns 7017
_refine_ls_number_restraints 0
_refine_ls_restrained_S_all 1.042
_refine_ls_R_factor_all 0.0658
_refine_ls_R_factor_gt 0.0491
_refine_ls_shift/su_max 0.000
_refine_ls_shift/su_mean 0.000
_refine_ls_structure_factor_coef Fsqd
_refine_ls_weighting_details 'calc w=1/[\s^2^(Fo^2^)+(0.0909P)^2^+0.3494P] where P=(Fo^2^+2Fc^2^)/3'
_refine_ls_weighting_scheme calc
_refine_ls_wR_factor_gt 0.1387
_refine_ls_wR_factor_ref 0.1563
_reflns_number_gt 5299
_reflns_number_total 7018
_reflns_threshold_expression I>4sigma(I)
_cod_data_source_file nc2312.cif
_cod_data_source_block I
_cod_database_code 2238223
_cod_database_fobs_code 2238223
_cod_depositor_comments
;
 Marking attached hydrogen atoms.

 Antanas Vaitkus,
 2017-03-21
;

loop_
_symmetry_equiv_pos_as_xyz
'x, y, z'
'-x+1/2, -y, z+1/2'
'x+1/2, -y+1/2, -z'
'-x, y+1/2, -z+1/2'

loop_
_atom_site_type_symbol
_atom_site_label
_atom_site_fract_x
_atom_site_fract_y
_atom_site_fract_z
_atom_site_U_iso_or_equiv
_atom_site_adp_type
_atom_site_calc_flag
_atom_site_refinement_flags
_atom_site_occupancy
_atom_site_symmetry_multiplicity
_atom_site_attached_hydrogens
O O2 0.4670(2) 1.15212(15) 0.28756(13) 0.0795(6) Uani d . 1 1 0
O O6 0.4096(2) 0.96464(16) 0.47863(13) 0.0807(6) Uani d . 1 1 0
N N1 0.44307(18) 1.05635(15) 0.38208(14) 0.0625(5) Uani d . 1 1 0
H H1 0.4110 1.0977 0.4065 0.075 Uiso calc R 1 1 0
N N3 0.5349(2) 1.01361(16) 0.27257(14) 0.0660(6) Uani d . 1 1 0
N N7 0.5362(2) 0.82655(16) 0.38593(16) 0.0726(6) Uani d . 1 1 0
N N9 0.5930(2) 0.85970(17) 0.27451(16) 0.0743(7) Uani d . 1 1 0
H H9 0.6221 0.8547 0.2313 0.089 Uiso calc R 1 1 0
C C2 0.4802(2) 1.07851(18) 0.31248(17) 0.0635(6) Uani d . 1 1 0
C C3 0.5843(4) 1.0351(3) 0.20151(19) 0.0875(9) Uani d . 1 1 0
H H3A 0.5502 1.0875 0.1825 0.131 Uiso calc R 1 1 0
H H3B 0.5720 0.9877 0.1677 0.131 Uiso calc R 1 1 0
H H3C 0.6634 1.0445 0.2074 0.131 Uiso calc R 1 1 0
C C4 0.5461(2) 0.93354(18) 0.30451(17) 0.0627(6) Uani d . 1 1 0
C C5 0.5097(2) 0.91390(18) 0.37377(16) 0.0625(6) Uani d . 1 1 0
C C6 0.4505(2) 0.97669(19) 0.41781(17) 0.0633(6) Uani d . 1 1 0
C C7 0.5171(4) 0.7767(2) 0.4533(2) 0.0985(12) Uani d . 1 1 0
H H7A 0.4483 0.7955 0.4758 0.148 Uiso calc R 1 1 0
H H7B 0.5781 0.7862 0.4869 0.148 Uiso calc R 1 1 0
H H7C 0.5122 0.7154 0.4416 0.148 Uiso calc R 1 1 0
C C8 0.5846(3) 0.7971(2) 0.3256(2) 0.0798(9) Uani d . 1 1 0
H H8 0.6098 0.7399 0.3194 0.096 Uiso calc R 1 1 0
O O11 0.88091(18) 0.59317(13) 0.11303(14) 0.0735(5) Uani d . 1 1 0
O O12 0.85891(16) 0.62645(15) -0.03842(12) 0.0727(5) Uani d . 1 1 0
O O13 0.83609(19) 0.80905(15) -0.06969(11) 0.0743(5) Uani d . 1 1 0
O O14 0.85961(18) 0.92968(13) 0.02745(12) 0.0702(5) Uani d . 1 1 0
O O15 0.90850(16) 0.89503(13) 0.17826(12) 0.0663(5) Uani d . 1 1 0
O O16 0.9051(2) 0.71309(14) 0.21114(11) 0.0718(5) Uani d . 1 1 0
C C11 0.8407(2) 0.5724(2) 0.1810(2) 0.0746(8) Uani d . 1 1 0
C C12 0.8526(3) 0.6374(2) 0.2340(2) 0.0768(9) Uani d . 1 1 0
C C13 0.8139(3) 0.6234(3) 0.3055(2) 0.1026(14) Uani d . 1 1 0
H H13 0.8210 0.6659 0.3421 0.123 Uiso calc R 1 1 0
C C14 0.7622(4) 0.5399(4) 0.3200(3) 0.121(2) Uani d . 1 1 0
H H14 0.7349 0.5283 0.3671 0.146 Uiso calc R 1 1 0
C C15 0.7523(4) 0.4778(4) 0.2674(4) 0.127(2) Uani d . 1 1 0
H H15 0.7194 0.4241 0.2782 0.153 Uiso calc R 1 1 0
C C16 0.7903(3) 0.4945(2) 0.1998(3) 0.0981(13) Uani d . 1 1 0
H H16 0.7824 0.4515 0.1637 0.118 Uiso calc R 1 1 0
C C17 0.8778(3) 0.5258(2) 0.0583(2) 0.0854(10) Uani d . 1 1 0
H H17A 0.8008 0.5091 0.0482 0.102 Uiso calc R 1 1 0
H H17B 0.9181 0.4745 0.0755 0.102 Uiso calc R 1 1 0
C C18 0.9306(3) 0.5608(2) -0.0088(2) 0.0851(10) Uani d . 1 1 0
H H18A 1.0032 0.5859 0.0030 0.102 Uiso calc R 1 1 0
H H18B 0.9414 0.5143 -0.0445 0.102 Uiso calc R 1 1 0
C C19 0.9059(3) 0.6708(3) -0.10055(17) 0.0792(9) Uani d . 1 1 0
H H19A 0.9171 0.6296 -0.1406 0.095 Uiso calc R 1 1 0
H H19B 0.9781 0.6954 -0.0874 0.095 Uiso calc R 1 1 0
C C20 0.8298(3) 0.7414(3) -0.12458(16) 0.0803(9) Uani d . 1 1 0
H H20A 0.8528 0.7639 -0.1723 0.096 Uiso calc R 1 1 0
H H20B 0.7537 0.7196 -0.1286 0.096 Uiso calc R 1 1 0
C C21 0.7786(2) 0.8836(2) -0.08359(18) 0.0740(8) Uani d . 1 1 0
C C22 0.7899(2) 0.9493(2) -0.03031(19) 0.0736(8) Uani d . 1 1 0
C C23 0.7343(3) 1.0296(3) -0.0379(2) 0.0947(12) Uani d . 1 1 0
H H23 0.7404 1.0735 -0.0026 0.114 Uiso calc R 1 1 0
C C24 0.6683(4) 1.0404(4) -0.1022(4) 0.125(2) Uani d . 1 1 0
H H24 0.6303 1.0930 -0.1091 0.150 Uiso calc R 1 1 0
C C25 0.6586(4) 0.9765(5) -0.1541(3) 0.130(2) Uani d . 1 1 0
H H25 0.6151 0.9859 -0.1959 0.155 Uiso calc R 1 1 0
C C26 0.7125(3) 0.8991(3) -0.1449(2) 0.0967(12) Uani d . 1 1 0
H H26 0.7049 0.8555 -0.1804 0.116 Uiso calc R 1 1 0
C C27 0.8772(3) 0.99687(19) 0.0821(2) 0.0762(8) Uani d . 1 1 0
H H27A 0.8072 1.0107 0.1067 0.091 Uiso calc R 1 1 0
H H27B 0.9055 1.0498 0.0590 0.091 Uiso calc R 1 1 0
C C28 0.9597(3) 0.9629(2) 0.13603(19) 0.0747(8) Uani d . 1 1 0
H H28A 1.0247 0.9400 0.1103 0.090 Uiso calc R 1 1 0
H H28B 0.9841 1.0098 0.1684 0.090 Uiso calc R 1 1 0
C C29 0.9845(3) 0.8518(2) 0.22719(18) 0.0738(8) Uani d . 1 1 0
H H29A 1.0125 0.8930 0.2635 0.089 Uiso calc R 1 1 0
H H29B 1.0479 0.8290 0.1996 0.089 Uiso calc R 1 1 0
C C30 0.9255(3) 0.7794(2) 0.26431(17) 0.0782(8) Uani d . 1 1 0
H H30A 0.9710 0.7564 0.3042 0.094 Uiso calc R 1 1 0
H H30B 0.8552 0.8002 0.2848 0.094 Uiso calc R 1 1 0
Cl Cl1 0.22252(9) 0.73830(6) 0.35970(7) 0.1009(3) Uani d . 1 1 0
O O21 0.1452(4) 0.7997(2) 0.3897(2) 0.1286(11) Uani d . 1 1 0
O O22 0.1621(4) 0.6775(2) 0.3156(3) 0.1529(16) Uani d . 1 1 0
O O23 0.3015(3) 0.7825(3) 0.3166(3) 0.1486(14) Uani d . 1 1 0
O O24 0.2795(4) 0.6895(3) 0.4140(3) 0.171(2) Uani d . 1 1 0
O O1W 0.67017(17) 0.69899(13) 0.04627(11) 0.0677(5) Uani d . 1 1 0
H H1O1 0.7331 0.6867 0.0312 0.102 Uiso d R 1 1 0
H H2O1 0.6246 0.7115 0.0141 0.102 Uiso d R 1 1 0
O O2W 1.00739(19) 0.76413(15) 0.05640(12) 0.0791(6) Uani d . 1 1 0
H H1O2 0.9760 0.7346 0.0881 0.119 Uiso d R 1 1 0
H H2O2 0.9660 0.8065 0.0507 0.119 Uiso d R 1 1 0
O O3W 0.69410(18) 0.83435(16) 0.14960(13) 0.0825(6) Uani d . 1 1 0
H H1O3 0.6811 0.7941 0.1208 0.128 Uiso d R 1 1 0
H H2O3 0.7613 0.8457 0.1496 0.124 Uiso d R 1 1 0
O O4W 0.7438(9) 0.6622(7) 0.4630(4) 0.093(3) Uani d P 0.25 1 2

loop_
_atom_site_aniso_label
_atom_site_aniso_U_11
_atom_site_aniso_U_22
_atom_site_aniso_U_33
_atom_site_aniso_U_12
_atom_site_aniso_U_13
_atom_site_aniso_U_23
O2 0.0822(14) 0.0664(12) 0.0901(15) 0.0001(10) -0.0082(11) 0.0057(11)
O6 0.0735(12) 0.0897(15) 0.0787(14) -0.0036(11) 0.0036(11) 0.0004(11)
N1 0.0560(11) 0.0606(12) 0.0708(13) 0.0022(10) -0.0049(10) -0.0053(10)
N3 0.0592(12) 0.0669(14) 0.0718(14) -0.0034(10) -0.0010(10) -0.0057(11)
N7 0.0647(13) 0.0625(13) 0.0906(17) -0.0016(11) -0.0157(13) -0.0026(13)
N9 0.0607(13) 0.0712(15) 0.0910(17) 0.0033(12) -0.0082(12) -0.0223(14)
C2 0.0523(13) 0.0614(15) 0.0767(17) -0.0024(11) -0.0096(12) -0.0057(13)
C3 0.104(2) 0.085(2) 0.0738(19) -0.007(2) 0.0098(18) -0.0055(16)
C4 0.0486(12) 0.0618(15) 0.0777(17) -0.0023(11) -0.0086(12) -0.0121(13)
C5 0.0542(13) 0.0585(14) 0.0749(17) -0.0012(11) -0.0100(12) -0.0035(12)
C6 0.0496(12) 0.0694(16) 0.0710(17) -0.0045(11) -0.0085(12) -0.0038(13)
C7 0.109(3) 0.075(2) 0.111(3) -0.007(2) -0.023(2) 0.021(2)
C8 0.0647(16) 0.0633(17) 0.111(3) 0.0032(14) -0.0195(18) -0.0124(18)
O11 0.0724(12) 0.0569(10) 0.0911(14) -0.0054(9) -0.0053(11) 0.0116(10)
O12 0.0560(10) 0.0762(12) 0.0859(13) 0.0014(9) 0.0037(10) -0.0127(10)
O13 0.0752(12) 0.0826(13) 0.0653(11) -0.0069(11) -0.0087(10) 0.0054(10)
O14 0.0688(11) 0.0595(10) 0.0823(12) 0.0028(9) -0.0039(10) 0.0050(9)
O15 0.0538(9) 0.0670(11) 0.0782(11) -0.0086(8) -0.0064(9) -0.0077(9)
O16 0.0812(12) 0.0683(11) 0.0659(11) -0.0003(10) 0.0046(10) 0.0055(9)
C11 0.0516(13) 0.0677(17) 0.105(2) 0.0049(12) -0.0009(15) 0.0291(17)
C12 0.0557(14) 0.082(2) 0.093(2) 0.0131(14) 0.0066(14) 0.0339(18)
C13 0.077(2) 0.125(3) 0.106(3) 0.032(2) 0.022(2) 0.057(3)
C14 0.071(2) 0.148(4) 0.145(4) 0.033(3) 0.037(3) 0.093(4)
C15 0.071(2) 0.110(3) 0.202(6) 0.017(2) 0.024(3) 0.076(4)
C16 0.0577(16) 0.079(2) 0.158(4) 0.0009(15) -0.003(2) 0.056(2)
C17 0.0680(18) 0.0517(15) 0.136(3) 0.0050(13) -0.020(2) -0.0096(17)
C18 0.0648(17) 0.0672(18) 0.123(3) 0.0087(15) -0.0039(18) -0.0287(19)
C19 0.0619(15) 0.106(2) 0.0696(17) -0.0173(16) 0.0104(14) -0.0302(17)
C20 0.0731(18) 0.112(2) 0.0557(14) -0.0240(18) 0.0015(13) -0.0057(16)
C21 0.0556(14) 0.093(2) 0.0732(17) -0.0043(14) -0.0020(13) 0.0311(17)
C22 0.0534(14) 0.0809(19) 0.0866(19) 0.0008(13) 0.0076(14) 0.0316(17)
C23 0.0722(19) 0.096(2) 0.117(3) 0.0136(18) 0.016(2) 0.045(2)
C24 0.081(2) 0.144(4) 0.150(4) 0.029(3) 0.016(3) 0.085(4)
C25 0.089(3) 0.185(6) 0.115(3) 0.019(4) -0.006(3) 0.080(4)
C26 0.0722(19) 0.140(3) 0.078(2) -0.006(2) -0.0080(17) 0.042(2)
C27 0.0732(18) 0.0524(14) 0.103(2) -0.0064(13) 0.0146(17) -0.0025(15)
C28 0.0644(15) 0.0657(16) 0.094(2) -0.0155(13) 0.0059(15) -0.0140(15)
C29 0.0573(15) 0.088(2) 0.0756(18) -0.0004(14) -0.0136(14) -0.0204(15)
C30 0.0702(18) 0.101(2) 0.0633(16) 0.0113(17) -0.0067(14) -0.0063(16)
Cl1 0.0875(6) 0.0753(5) 0.1399(9) 0.0048(4) -0.0248(6) -0.0116(5)
O21 0.155(3) 0.099(2) 0.132(2) 0.010(2) 0.018(2) -0.0204(19)
O22 0.135(3) 0.110(2) 0.213(4) 0.006(2) -0.068(3) -0.051(3)
O23 0.116(3) 0.150(3) 0.180(4) -0.009(2) 0.014(3) -0.001(3)
O24 0.164(4) 0.122(3) 0.227(5) -0.013(3) -0.103(4) 0.031(3)
O1W 0.0572(10) 0.0723(11) 0.0737(11) 0.0037(9) 0.0079(9) 0.0034(9)
O2W 0.0788(13) 0.0803(13) 0.0782(13) -0.0053(11) 0.0104(11) 0.0007(10)
O3W 0.0557(10) 0.0893(15) 0.1025(15) -0.0050(10) 0.0010(10) -0.0266(13)
O4W 0.114(7) 0.121(7) 0.045(4) 0.059(6) -0.014(4) -0.015(4)

loop_
_atom_type_symbol
_atom_type_description
_atom_type_scat_dispersion_real
_atom_type_scat_dispersion_imag
_atom_type_scat_source
C C 0.0033 0.0016 'International Tables Vol C Tables 4.2.6.8 and 6.1.1.4'
H H 0.0000 0.0000 'International Tables Vol C Tables 4.2.6.8 and 6.1.1.4'
N N 0.0061 0.0033 'International Tables Vol C Tables 4.2.6.8 and 6.1.1.4'
O O 0.0106 0.0060 'International Tables Vol C Tables 4.2.6.8 and 6.1.1.4'
Cl Cl 0.1484 0.1585 'International Tables Vol C Tables 4.2.6.8 and 6.1.1.4'

loop_
_geom_angle_atom_site_label_1
_geom_angle_atom_site_label_2
_geom_angle_atom_site_label_3
_geom_angle
C2 N1 C6 128.7(2)
C2 N1 H1 115.7
C6 N1 H1 115.7
C4 N3 C2 117.7(3)
C4 N3 C3 122.7(3)
C2 N3 C3 119.4(3)
C8 N7 C5 107.2(3)
C8 N7 C7 125.9(3)
C5 N7 C7 126.8(3)
C8 N9 C4 106.4(3)
C8 N9 H9 126.8
C4 N9 H9 126.8
O2 C2 N1 121.5(3)
O2 C2 N3 121.6(3)
N1 C2 N3 116.9(2)
N3 C3 H3A 109.5
N3 C3 H3B 109.5
H3A C3 H3B 109.5
N3 C3 H3C 109.5
H3A C3 H3C 109.5
H3B C3 H3C 109.5
N3 C4 C5 124.0(3)
N3 C4 N9 127.6(3)
C5 C4 N9 108.4(3)
C4 C5 N7 106.6(3)
C4 C5 C6 121.6(3)
N7 C5 C6 131.8(3)
O6 C6 N1 122.1(3)
O6 C6 C5 126.9(3)
N1 C6 C5 111.0(3)
N7 C7 H7A 109.5
N7 C7 H7B 109.5
H7A C7 H7B 109.5
N7 C7 H7C 109.5
H7A C7 H7C 109.5
H7B C7 H7C 109.5
N7 C8 N9 111.4(3)
N7 C8 H8 124.3
N9 C8 H8 124.3
C11 O11 C17 116.9(3)
C18 O12 C19 113.3(3)
C21 O13 C20 116.7(3)
C22 O14 C27 117.3(2)
C28 O15 C29 113.4(2)
C12 O16 C30 118.1(3)
O11 C11 C16 125.5(4)
O11 C11 C12 115.1(3)
C16 C11 C12 119.4(4)
O16 C12 C11 115.9(3)
O16 C12 C13 124.0(4)
C11 C12 C13 120.1(4)
C12 C13 C14 116.6(5)
C12 C13 H13 121.7
C14 C13 H13 121.7
C15 C14 C13 122.0(4)
C15 C14 H14 119.0
C13 C14 H14 119.0
C16 C15 C14 119.2(5)
C16 C15 H15 120.4
C14 C15 H15 120.4
C15 C16 C11 122.8(5)
C15 C16 H16 118.6
C11 C16 H16 118.6
O11 C17 C18 107.6(3)
O11 C17 H17A 110.2
C18 C17 H17A 110.2
O11 C17 H17B 110.2
C18 C17 H17B 110.2
H17A C17 H17B 108.5
O12 C18 C17 108.1(3)
O12 C18 H18A 110.1
C17 C18 H18A 110.1
O12 C18 H18B 110.1
C17 C18 H18B 110.1
H18A C18 H18B 108.4
O12 C19 C20 109.7(2)
O12 C19 H19A 109.7
C20 C19 H19A 109.7
O12 C19 H19B 109.7
C20 C19 H19B 109.7
H19A C19 H19B 108.2
O13 C20 C19 106.7(2)
O13 C20 H20A 110.4
C19 C20 H20A 110.4
O13 C20 H20B 110.4
C19 C20 H20B 110.4
H20A C20 H20B 108.6
O13 C21 C26 125.7(4)
O13 C21 C22 115.2(3)
C26 C21 C22 119.2(3)
O14 C22 C21 115.4(3)
O14 C22 C23 123.7(4)
C21 C22 C23 120.9(3)
C22 C23 C24 116.6(5)
C22 C23 H23 121.7
C24 C23 H23 121.7
C25 C24 C23 122.2(5)
C25 C24 H24 118.9
C23 C24 H24 118.9
C26 C25 C24 120.0(5)
C26 C25 H25 120.0
C24 C25 H25 120.0
C25 C26 C21 121.2(5)
C25 C26 H26 119.4
C21 C26 H26 119.4
O14 C27 C28 107.5(2)
O14 C27 H27A 110.2
C28 C27 H27A 110.2
O14 C27 H27B 110.2
C28 C27 H27B 110.2
H27A C27 H27B 108.5
O15 C28 C27 108.9(2)
O15 C28 H28A 109.9
C27 C28 H28A 109.9
O15 C28 H28B 109.9
C27 C28 H28B 109.9
H28A C28 H28B 108.3
O15 C29 C30 109.0(2)
O15 C29 H29A 109.9
C30 C29 H29A 109.9
O15 C29 H29B 109.9
C30 C29 H29B 109.9
H29A C29 H29B 108.3
O16 C30 C29 107.8(2)
O16 C30 H30A 110.1
C29 C30 H30A 110.1
O16 C30 H30B 110.1
C29 C30 H30B 110.1
H30A C30 H30B 108.5
O23 Cl1 O24 108.7(3)
O23 Cl1 O22 110.0(3)
O24 Cl1 O22 107.1(3)
O23 Cl1 O21 109.5(3)
O24 Cl1 O21 113.2(3)
O22 Cl1 O21 108.4(2)
H1O1 O1W H2O1 115.1
H1O2 O2W H2O2 104.2
H1O3 O3W H2O3 110.1

loop_
_geom_bond_atom_site_label_1
_geom_bond_atom_site_label_2
_geom_bond_distance
O2 C2 1.220(4)
O6 C6 1.219(4)
N1 C2 1.379(4)
N1 C6 1.379(4)
N1 H1 0.8600
N3 C4 1.358(4)
N3 C2 1.388(4)
N3 C3 1.454(4)
N7 C8 1.315(5)
N7 C5 1.387(4)
N7 C7 1.456(5)
N9 C8 1.334(5)
N9 C4 1.370(4)
N9 H9 0.8600
C3 H3A 0.9600
C3 H3B 0.9600
C3 H3C 0.9600
C4 C5 1.361(4)
C5 C6 1.433(4)
C7 H7A 0.9600
C7 H7B 0.9600
C7 H7C 0.9600
C8 H8 0.9300
O11 C11 1.359(4)
O11 C17 1.428(4)
O12 C18 1.422(4)
O12 C19 1.428(4)
O13 C21 1.351(4)
O13 C20 1.435(4)
O14 C22 1.370(4)
O14 C27 1.440(4)
O15 C28 1.424(4)
O15 C29 1.430(4)
O16 C12 1.377(4)
O16 C30 1.418(4)
C11 C16 1.375(4)
C11 C12 1.388(5)
C12 C13 1.392(5)
C13 C14 1.439(7)
C13 H13 0.9300
C14 C15 1.348(8)
C14 H14 0.9300
C15 C16 1.330(8)
C15 H15 0.9300
C16 H16 0.9300
C17 C18 1.471(5)
C17 H17A 0.9700
C17 H17B 0.9700
C18 H18A 0.9700
C18 H18B 0.9700
C19 C20 1.474(5)
C19 H19A 0.9700
C19 H19B 0.9700
C20 H20A 0.9700
C20 H20B 0.9700
C21 C26 1.382(4)
C21 C22 1.398(5)
C22 C23 1.399(5)
C23 C24 1.415(7)
C23 H23 0.9300
C24 C25 1.360(8)
C24 H24 0.9300
C25 C26 1.355(8)
C25 H25 0.9300
C26 H26 0.9300
C27 C28 1.481(5)
C27 H27A 0.9700
C27 H27B 0.9700
C28 H28A 0.9700
C28 H28B 0.9700
C29 C30 1.471(5)
C29 H29A 0.9700
C29 H29B 0.9700
C30 H30A 0.9700
C30 H30B 0.9700
Cl1 O23 1.397(4)
Cl1 O24 1.408(4)
Cl1 O22 1.421(3)
Cl1 O21 1.422(4)
O1W H1O1 0.8201
O1W H2O1 0.8201
O2W H1O2 0.8201
O2W H2O2 0.8199
O3W H1O3 0.8200
O3W H2O3 0.8200

loop_
_geom_hbond_atom_site_label_D
_geom_hbond_atom_site_label_H
_geom_hbond_atom_site_label_A
_geom_hbond_site_symmetry_A
_geom_hbond_distance_DH
_geom_hbond_distance_HA
_geom_hbond_distance_DA
_geom_hbond_angle_DHA
N9 H9 O3W . 0.86 1.74 2.594(4) 171.9
O1W H1O1 O12 . 0.82 2.17 2.941(3) 157.7
O2W H1O2 O16 . 0.82 2.41 3.156(3) 152.1
O2W H1O2 O11 . 0.82 2.48 3.182(3) 144.5
O2W H2O2 O14 . 0.82 2.31 3.124(3) 175.3
O3W H1O3 O1W . 0.82 1.99 2.802(3) 172.4
O3W H2O3 O15 . 0.82 1.98 2.769(3) 161.3
N1 H1 O1W 4_655 0.86 2.01 2.871(3) 174.2
O1W H2O1 O2W 3_465 0.82 1.93 2.747(3) 174.9
